data_4308849
loop_
_publ_author_name
'Florian Gross'
'Heinrich Vahrenkamp'

_publ_section_title
;
Zinc Complex Chemistry of N,N,O Ligands Providing a Hydrophobic Cavity
;
_journal_name_full 'Inorganic Chemistry'
_journal_page_first 3321
_journal_page_last 3329
_journal_paper_doi 10.1021/ic050042u
_journal_volume 44
_journal_year 2005
_chemical_formula_moiety 'C29 H40 Cl N3 O6 Zn'
_chemical_formula_sum 'C29 H40 Cl N3 O6 Zn'
_chemical_formula_weight 627.46
_chemical_melting_point 461
_chemical_name_common tbuL(pyme)2ZnAqua
_chemical_name_systematic
; 
 Bis(6-Methyl-2-picolyl)(2-hydroxy-3,5-di-tert-butyl-benzyl)amin-aqua-
zink-perchlorat  
;
_space_group_IT_number 2
_symmetry_cell_setting triclinic
_symmetry_space_group_name_Hall '-P 1'
_symmetry_space_group_name_H-M 'P -1'
_atom_sites_solution_hydrogens geom
_atom_sites_solution_primary patterson
_atom_sites_solution_secondary difmap
_audit_creation_method SHELXL-97
_cell_angle_alpha 85.685(3)
_cell_angle_beta 81.476(3)
_cell_angle_gamma 73.702(3)
_cell_formula_units_Z 2
_cell_length_a 10.0300(18)
_cell_length_b 12.151(2)
_cell_length_c 13.196(2)
_cell_measurement_temperature 243(2)
_cell_volume 1525.6(4)
_computing_cell_refinement 'Bruker SMART'
_computing_data_collection 'Bruker SMART'
_computing_data_reduction 'Bruker SHELXTL'
_computing_molecular_graphics 'Bruker SHELXTL'
_computing_publication_material 'Bruker SHELXTL'
_computing_structure_refinement 'SHELXL-97 (Sheldrick, 1997)'
_computing_structure_solution 'SHELXS-97 (Sheldrick, 1990)'
_diffrn_ambient_temperature 243(2)
_diffrn_measured_fraction_theta_full 0.888
_diffrn_measured_fraction_theta_max 0.888
_diffrn_measurement_device_type 'CCD area detector'
_diffrn_measurement_method 'phi and omega scans'
_diffrn_radiation_monochromator graphite
_diffrn_radiation_source 'fine-focus sealed tube'
_diffrn_radiation_type MoK\a
_diffrn_radiation_wavelength 0.71073
_diffrn_reflns_av_R_equivalents 0.0227
_diffrn_reflns_av_sigmaI/netI 0.0484
_diffrn_reflns_limit_h_max 13
_diffrn_reflns_limit_h_min -12
_diffrn_reflns_limit_k_max 16
_diffrn_reflns_limit_k_min -16
_diffrn_reflns_limit_l_max 17
_diffrn_reflns_limit_l_min -17
_diffrn_reflns_number 13799
_diffrn_reflns_theta_full 28.88
_diffrn_reflns_theta_max 28.88
_diffrn_reflns_theta_min 1.56
_exptl_absorpt_coefficient_mu 0.937
_exptl_absorpt_correction_type SADABS
_exptl_crystal_colour colorless
_exptl_crystal_density_diffrn 1.366
_exptl_crystal_density_meas ?
_exptl_crystal_density_method .
_exptl_crystal_description isometric
_exptl_crystal_F_000 660
_exptl_crystal_size_max 0.23
_exptl_crystal_size_mid 0.11
_exptl_crystal_size_min 0.10
_refine_diff_density_max 0.909
_refine_diff_density_min -0.600
_refine_diff_density_rms 0.081
_refine_ls_extinction_method none
_refine_ls_goodness_of_fit_ref 1.044
_refine_ls_hydrogen_treatment 'riding model'
_refine_ls_matrix_type full
_refine_ls_number_parameters 389
_refine_ls_number_reflns 7119
_refine_ls_number_restraints 0
_refine_ls_restrained_S_all 1.044
_refine_ls_R_factor_all 0.0727
_refine_ls_R_factor_gt 0.0501
_refine_ls_shift/su_max 0.001
_refine_ls_shift/su_mean 0.000
_refine_ls_structure_factor_coef Fsqd
_refine_ls_weighting_details 'calc w=1/[\s^2^(Fo^2^)+(0.0854P)^2^+0.2650P] where P=(Fo^2^+2Fc^2^)/3'
_refine_ls_weighting_scheme calc
_refine_ls_wR_factor_gt 0.1339
_refine_ls_wR_factor_ref 0.1495
_reflns_number_gt 5101
_reflns_number_total 7119
_reflns_threshold_expression >2sigma(I)
_cod_data_source_file ic050042usi20050112_050420_2.cif
_cod_data_source_block grosxm
_cod_depositor_comments
;
The following automatic conversions were performed:
_chemical_melting_point value '461 K' changed to '461' - value should
be numeric, i.e.'FLOAT or 'INT' without temperature units.
Automatic conversion script
Id: cif_fix_values 1391 2010-09-07 12:51:13Z saulius 

The following automatic conversions were performed:
'_symmetry_cell_setting' value 'Triclinic' changed to 'triclinic'
according to '/home/saulius/struct/CIF-dictionaries/cif_core.dic'
dictionary named 'cif_core.dic' version 2.4.1 from
2010-06-29.

'_geom_angle_publ_flag' value 'Y' changed to 'y' according to
'/home/saulius/struct/CIF-dictionaries/cif_core.dic' dictionary named
'cif_core.dic' version 2.4.1 from 2010-06-29 (91
time).

'_geom_bond_publ_flag' value 'Y' changed to 'y' according to
'/home/saulius/struct/CIF-dictionaries/cif_core.dic' dictionary named
'cif_core.dic' version 2.4.1 from 2010-06-29 (47 times).

Automatic conversion script
Id: cif_fix_enum 1527 2010-12-29 10:47:43Z saulius 
;
_cod_original_cell_volume 1525.6(5)
_cod_database_code 4308849

loop_
_symmetry_equiv_pos_as_xyz
'x, y, z'
'-x, -y, -z'

loop_
_atom_site_label
_atom_site_type_symbol
_atom_site_fract_x
_atom_site_fract_y
_atom_site_fract_z
_atom_site_U_iso_or_equiv
_atom_site_adp_type
_atom_site_occupancy
_atom_site_symmetry_multiplicity
_atom_site_calc_flag
_atom_site_refinement_flags
_atom_site_disorder_assembly
_atom_site_disorder_group
Zn1 Zn 0.63234(4) 0.85617(3) 0.61263(3) 0.02779(12) Uani 1 1 d . . .
N1 N 0.8450(3) 0.7707(2) 0.53968(19) 0.0313(5) Uani 1 1 d . . .
N2 N 0.6413(3) 0.7883(2) 0.76035(19) 0.0295(5) Uani 1 1 d . . .
N3 N 0.6162(3) 0.6914(2) 0.57737(19) 0.0291(5) Uani 1 1 d . . .
O1 O 0.4215(2) 0.91789(17) 0.62000(16) 0.0304(5) Uani 1 1 d . . .
O2 O 0.6536(2) 1.00909(17) 0.55397(16) 0.0333(5) Uani 1 1 d . . .
H8A H 0.5737 1.0692 0.5434 0.040 Uiso 1 1 calc R . .
H8B H 0.7433 1.0204 0.5372 0.040 Uiso 1 1 calc R . .
O3 O 0.6515(5) 1.3188(4) 0.8011(3) 0.1163(16) Uani 1 1 d . . .
O4 O 0.4522(5) 1.2650(4) 0.8031(4) 0.1258(18) Uani 1 1 d . . .
O5 O 0.5243(5) 1.3864(3) 0.6719(3) 0.1039(14) Uani 1 1 d . . .
O6 O 0.6392(4) 1.1955(3) 0.6780(3) 0.0863(12) Uani 1 1 d . . .
C1 C 0.8486(3) 0.6849(3) 0.4809(2) 0.0350(7) Uani 1 1 d . . .
C2 C 0.9673(4) 0.6297(3) 0.4179(3) 0.0491(9) Uani 1 1 d . . .
H2A H 0.9673 0.5681 0.3788 0.059 Uiso 1 1 calc R . .
C3 C 1.0867(4) 0.6670(3) 0.4137(4) 0.0590(11) Uani 1 1 d . . .
H3B H 1.1678 0.6339 0.3688 0.071 Uiso 1 1 calc R . .
C4 C 1.0847(4) 0.7526(3) 0.4758(3) 0.0519(10) Uani 1 1 d . . .
H4B H 1.1658 0.7770 0.4753 0.062 Uiso 1 1 calc R . .
C5 C 0.9637(3) 0.8036(3) 0.5394(3) 0.0386(7) Uani 1 1 d . . .
C6 C 0.9602(4) 0.8944(3) 0.6108(3) 0.0489(9) Uani 1 1 d . . .
H6B H 0.8671 0.9198 0.6487 0.073 Uiso 1 1 calc R . .
H6C H 0.9836 0.9588 0.5717 0.073 Uiso 1 1 calc R . .
H6D H 1.0278 0.8634 0.6583 0.073 Uiso 1 1 calc R . .
C7 C 0.7126(3) 0.6526(3) 0.4828(2) 0.0364(7) Uani 1 1 d . . .
H7A H 0.6675 0.6878 0.4228 0.044 Uiso 1 1 calc R . .
H7B H 0.7328 0.5691 0.4793 0.044 Uiso 1 1 calc R . .
C8 C 0.6283(3) 0.6799(3) 0.7663(2) 0.0318(6) Uani 1 1 d . . .
C9 C 0.5916(4) 0.6265(3) 0.8579(3) 0.0428(8) Uani 1 1 d . . .
H9A H 0.5811 0.5519 0.8598 0.051 Uiso 1 1 calc R . .
C10 C 0.5706(4) 0.6862(3) 0.9475(3) 0.0471(9) Uani 1 1 d . . .
H10A H 0.5439 0.6529 1.0111 0.057 Uiso 1 1 calc R . .
C11 C 0.5890(4) 0.7935(3) 0.9420(3) 0.0437(8) Uani 1 1 d . . .
H11A H 0.5774 0.8332 1.0026 0.052 Uiso 1 1 calc R . .
C12 C 0.6246(3) 0.8449(3) 0.8487(2) 0.0355(7) Uani 1 1 d . . .
C13 C 0.6487(4) 0.9612(3) 0.8384(3) 0.0475(9) Uani 1 1 d . . .
H13A H 0.6722 0.9804 0.7666 0.071 Uiso 1 1 calc R . .
H13B H 0.7252 0.9615 0.8755 0.071 Uiso 1 1 calc R . .
H13C H 0.5643 1.0174 0.8666 0.071 Uiso 1 1 calc R . .
C14 C 0.6647(3) 0.6166(2) 0.6677(2) 0.0323(7) Uani 1 1 d . . .
H14A H 0.7666 0.5844 0.6546 0.039 Uiso 1 1 calc R . .
H14B H 0.6221 0.5526 0.6753 0.039 Uiso 1 1 calc R . .
C15 C 0.3661(3) 0.7404(2) 0.6559(2) 0.0289(6) Uani 1 1 d . . .
C16 C 0.2938(3) 0.6707(3) 0.7147(3) 0.0349(7) Uani 1 1 d . . .
H16A H 0.3117 0.5937 0.6976 0.042 Uiso 1 1 calc R . .
C17 C 0.1952(3) 0.7128(3) 0.7984(3) 0.0375(7) Uani 1 1 d . A .
C18 C 0.1706(3) 0.8272(3) 0.8180(2) 0.0361(7) Uani 1 1 d . . .
H18A H 0.1040 0.8567 0.8743 0.043 Uiso 1 1 calc R . .
C19 C 0.2382(3) 0.9031(3) 0.7599(2) 0.0306(6) Uani 1 1 d . . .
C20 C 0.3414(3) 0.8568(3) 0.6781(2) 0.0287(6) Uani 1 1 d . . .
C21 C 0.4709(3) 0.6922(3) 0.5650(2) 0.0319(6) Uani 1 1 d . . .
H21A H 0.4684 0.6136 0.5554 0.038 Uiso 1 1 calc R . .
H21B H 0.4440 0.7382 0.5032 0.038 Uiso 1 1 calc R . .
C22 C 0.1178(4) 0.6343(3) 0.8663(3) 0.0515(10) Uani 1 1 d . . .
C23A C 0.179(3) 0.620(3) 0.9732(16) 0.138(12) Uani 0.45(2) 1 d P A 1
H23A H 0.2092 0.6872 0.9831 0.206 Uiso 0.45(2) 1 calc PR A 1
H23B H 0.2576 0.5523 0.9729 0.206 Uiso 0.45(2) 1 calc PR A 1
H23C H 0.1062 0.6126 1.0286 0.206 Uiso 0.45(2) 1 calc PR A 1
C24A C -0.027(2) 0.689(2) 0.883(3) 0.164(19) Uani 0.45(2) 1 d P A 1
H24A H -0.0650 0.6979 0.8183 0.247 Uiso 0.45(2) 1 calc PR A 1
H24B H -0.0416 0.7646 0.9099 0.247 Uiso 0.45(2) 1 calc PR A 1
H24C H -0.0736 0.6439 0.9313 0.247 Uiso 0.45(2) 1 calc PR A 1
C25A C 0.159(3) 0.5141(15) 0.8318(15) 0.123(12) Uani 0.45(2) 1 d P A 1
H25A H 0.1253 0.5122 0.7671 0.185 Uiso 0.45(2) 1 calc PR A 1
H25B H 0.1194 0.4665 0.8829 0.185 Uiso 0.45(2) 1 calc PR A 1
H25C H 0.2608 0.4852 0.8230 0.185 Uiso 0.45(2) 1 calc PR A 1
C23B C 0.2199(11) 0.5460(10) 0.9183(11) 0.076(4) Uani 0.55(2) 1 d P A 2
H23D H 0.2567 0.4795 0.8759 0.114 Uiso 0.55(2) 1 calc PR A 2
H23E H 0.1745 0.5238 0.9836 0.114 Uiso 0.55(2) 1 calc PR A 2
H23F H 0.2961 0.5762 0.9296 0.114 Uiso 0.55(2) 1 calc PR A 2
C24B C 0.000(2) 0.6979(14) 0.9423(13) 0.106(8) Uani 0.55(2) 1 d P A 2
H24D H -0.0827 0.7303 0.9085 0.159 Uiso 0.55(2) 1 calc PR A 2
H24E H 0.0268 0.7590 0.9699 0.159 Uiso 0.55(2) 1 calc PR A 2
H24F H -0.0207 0.6454 0.9976 0.159 Uiso 0.55(2) 1 calc PR A 2
C25B C 0.0456(19) 0.5807(17) 0.7946(9) 0.100(6) Uani 0.55(2) 1 d P A 2
H25D H 0.0241 0.6322 0.7358 0.149 Uiso 0.55(2) 1 calc PR A 2
H25E H -0.0404 0.5685 0.8317 0.149 Uiso 0.55(2) 1 calc PR A 2
H25F H 0.1079 0.5078 0.7715 0.149 Uiso 0.55(2) 1 calc PR A 2
C26 C 0.1928(4) 1.0294(3) 0.7916(3) 0.0380(7) Uani 1 1 d . . .
C27 C 0.0326(5) 1.0747(4) 0.8058(5) 0.0924(19) Uani 1 1 d . . .
H27A H -0.0020 1.0702 0.7418 0.139 Uiso 1 1 calc R . .
H27B H 0.0054 1.1540 0.8259 0.139 Uiso 1 1 calc R . .
H27C H -0.0070 1.0288 0.8587 0.139 Uiso 1 1 calc R . .
C28 C 0.2445(7) 1.1122(4) 0.7142(4) 0.099(2) Uani 1 1 d . . .
H28A H 0.2113 1.1891 0.7401 0.148 Uiso 1 1 calc R . .
H28B H 0.2089 1.1111 0.6499 0.148 Uiso 1 1 calc R . .
H28C H 0.3461 1.0894 0.7030 0.148 Uiso 1 1 calc R . .
C29 C 0.2418(7) 1.0379(4) 0.8922(4) 0.099(2) Uani 1 1 d . . .
H29A H 0.2074 0.9870 0.9430 0.149 Uiso 1 1 calc R . .
H29B H 0.2062 1.1162 0.9146 0.149 Uiso 1 1 calc R . .
H29C H 0.3434 1.0160 0.8838 0.149 Uiso 1 1 calc R . .
Cl1 Cl 0.56401(11) 1.28967(8) 0.73923(7) 0.0509(2) Uani 1 1 d . . .

loop_
_atom_site_aniso_label
_atom_site_aniso_U_11
_atom_site_aniso_U_22
_atom_site_aniso_U_33
_atom_site_aniso_U_23
_atom_site_aniso_U_13
_atom_site_aniso_U_12
Zn1 0.0321(2) 0.02497(19) 0.02691(19) 0.00020(12) -0.00490(13) -0.00860(14)
N1 0.0306(13) 0.0305(13) 0.0316(13) 0.0009(10) -0.0034(10) -0.0073(11)
N2 0.0326(13) 0.0281(13) 0.0274(13) -0.0007(10) -0.0060(10) -0.0066(10)
N3 0.0307(13) 0.0264(12) 0.0293(13) -0.0042(10) -0.0002(10) -0.0073(10)
O1 0.0297(11) 0.0283(11) 0.0325(11) 0.0035(8) -0.0018(9) -0.0093(9)
O2 0.0359(12) 0.0272(11) 0.0381(12) 0.0065(9) -0.0065(9) -0.0118(9)
O3 0.112(3) 0.162(4) 0.090(3) -0.043(3) -0.030(3) -0.045(3)
O4 0.128(4) 0.135(4) 0.122(4) -0.034(3) 0.061(3) -0.080(3)
O5 0.180(4) 0.0454(19) 0.087(3) 0.0033(18) -0.037(3) -0.024(2)
O6 0.146(3) 0.0463(17) 0.060(2) -0.0134(15) 0.012(2) -0.026(2)
C1 0.0335(16) 0.0302(16) 0.0374(17) 0.0020(13) -0.0005(13) -0.0056(13)
C2 0.043(2) 0.0353(18) 0.061(2) -0.0108(16) 0.0080(17) -0.0028(15)
C3 0.037(2) 0.046(2) 0.082(3) -0.006(2) 0.012(2) -0.0024(17)
C4 0.0266(17) 0.048(2) 0.077(3) 0.004(2) 0.0003(17) -0.0088(15)
C5 0.0336(17) 0.0398(18) 0.0424(19) 0.0067(14) -0.0088(14) -0.0100(14)
C6 0.0395(19) 0.060(2) 0.055(2) -0.0037(18) -0.0103(16) -0.0233(18)
C7 0.0372(17) 0.0367(17) 0.0347(17) -0.0100(13) 0.0020(13) -0.0102(14)
C8 0.0314(16) 0.0298(15) 0.0338(16) 0.0026(12) -0.0086(12) -0.0064(12)
C9 0.053(2) 0.0377(18) 0.0393(19) 0.0082(14) -0.0066(16) -0.0164(16)
C10 0.060(2) 0.050(2) 0.0312(18) 0.0096(15) -0.0053(16) -0.0171(18)
C11 0.052(2) 0.050(2) 0.0277(16) -0.0040(14) -0.0061(15) -0.0095(17)
C12 0.0371(17) 0.0364(17) 0.0328(16) -0.0042(13) -0.0096(13) -0.0065(14)
C13 0.069(3) 0.0404(19) 0.0372(19) -0.0081(15) -0.0085(17) -0.0193(18)
C14 0.0364(16) 0.0225(14) 0.0371(17) 0.0002(12) -0.0047(13) -0.0069(12)
C15 0.0281(15) 0.0286(15) 0.0311(15) -0.0011(12) -0.0056(12) -0.0088(12)
C16 0.0333(16) 0.0290(15) 0.0438(18) -0.0008(13) -0.0065(14) -0.0101(13)
C17 0.0338(17) 0.0397(18) 0.0403(18) 0.0065(14) -0.0046(14) -0.0142(14)
C18 0.0338(17) 0.0404(18) 0.0308(16) 0.0007(13) -0.0018(13) -0.0065(14)
C19 0.0298(15) 0.0323(15) 0.0290(15) -0.0029(12) -0.0071(12) -0.0052(12)
C20 0.0304(15) 0.0298(15) 0.0273(14) 0.0025(11) -0.0089(12) -0.0091(12)
C21 0.0360(17) 0.0307(15) 0.0318(15) -0.0053(12) -0.0045(13) -0.0125(13)
C22 0.047(2) 0.043(2) 0.061(2) 0.0120(18) 0.0061(18) -0.0178(17)
C23A 0.18(2) 0.18(2) 0.094(14) 0.091(16) -0.034(14) -0.13(2)
C24A 0.046(8) 0.15(2) 0.25(4) 0.13(3) 0.030(17) -0.021(10)
C25A 0.19(2) 0.086(11) 0.109(15) -0.007(10) 0.055(17) -0.096(14)
C23B 0.065(6) 0.064(7) 0.091(9) 0.038(6) -0.006(6) -0.018(5)
C24B 0.092(13) 0.060(7) 0.123(13) 0.022(8) 0.074(11) -0.002(7)
C25B 0.118(12) 0.131(14) 0.091(8) 0.014(8) -0.012(7) -0.107(12)
C26 0.0419(18) 0.0326(17) 0.0376(18) -0.0058(13) -0.0041(14) -0.0065(14)
C27 0.050(3) 0.053(3) 0.167(6) -0.037(3) -0.002(3) -0.001(2)
C28 0.163(6) 0.030(2) 0.078(3) -0.007(2) 0.035(4) -0.009(3)
C29 0.133(5) 0.062(3) 0.107(5) -0.033(3) -0.072(4) 0.001(3)
Cl1 0.0715(6) 0.0492(5) 0.0378(5) -0.0083(4) 0.0023(4) -0.0289(5)

loop_
_atom_type_symbol
_atom_type_description
_atom_type_scat_dispersion_real
_atom_type_scat_dispersion_imag
_atom_type_scat_source
C C 0.0033 0.0016 'International Tables Vol C Tables 4.2.6.8 and 6.1.1.4'
H H 0.0000 0.0000 'International Tables Vol C Tables 4.2.6.8 and 6.1.1.4'
N N 0.0061 0.0033 'International Tables Vol C Tables 4.2.6.8 and 6.1.1.4'
O O 0.0106 0.0060 'International Tables Vol C Tables 4.2.6.8 and 6.1.1.4'
Cl Cl 0.1484 0.1585 'International Tables Vol C Tables 4.2.6.8 and 6.1.1.4'
Zn Zn 0.2839 1.4301 'International Tables Vol C Tables 4.2.6.8 and 6.1.1.4'

loop_
_geom_angle_atom_site_label_1
_geom_angle_atom_site_label_2
_geom_angle_atom_site_label_3
_geom_angle
_geom_angle_site_symmetry_1
_geom_angle_site_symmetry_3
_geom_angle_publ_flag
O2 Zn1 O1 89.63(8) . . y
O2 Zn1 N2 129.70(9) . . y
O1 Zn1 N2 98.49(9) . . y
O2 Zn1 N3 145.17(9) . . y
O1 Zn1 N3 89.32(9) . . y
N2 Zn1 N3 84.82(10) . . y
O2 Zn1 N1 90.39(9) . . y
O1 Zn1 N1 155.07(9) . . y
N2 Zn1 N1 100.61(10) . . y
N3 Zn1 N1 76.66(9) . . y
C1 N1 C5 118.8(3) . . y
C1 N1 Zn1 113.2(2) . . y
C5 N1 Zn1 127.5(2) . . y
C8 N2 C12 118.9(3) . . y
C8 N2 Zn1 110.72(19) . . y
C12 N2 Zn1 128.3(2) . . y
C7 N3 C21 110.2(2) . . y
C7 N3 C14 110.5(2) . . y
C21 N3 C14 111.0(2) . . y
C7 N3 Zn1 108.69(18) . . y
C21 N3 Zn1 112.87(18) . . y
C14 N3 Zn1 103.41(17) . . y
C20 O1 Zn1 117.55(17) . . y
N1 C1 C2 122.7(3) . . y
N1 C1 C7 116.8(3) . . y
C2 C1 C7 120.4(3) . . y
C1 C2 C3 118.4(4) . . y
C4 C3 C2 119.0(3) . . y
C3 C4 C5 120.3(4) . . y
N1 C5 C4 120.6(3) . . y
N1 C5 C6 118.1(3) . . y
C4 C5 C6 121.3(3) . . y
N3 C7 C1 110.8(2) . . y
N2 C8 C9 122.5(3) . . y
N2 C8 C14 116.5(3) . . y
C9 C8 C14 120.9(3) . . y
C8 C9 C10 118.2(3) . . y
C11 C10 C9 119.3(3) . . y
C10 C11 C12 121.0(3) . . y
N2 C12 C11 120.0(3) . . y
N2 C12 C13 116.8(3) . . y
C11 C12 C13 123.2(3) . . y
N3 C14 C8 113.0(2) . . y
C16 C15 C20 121.3(3) . . y
C16 C15 C21 119.7(3) . . y
C20 C15 C21 119.0(3) . . y
C15 C16 C17 121.2(3) . . y
C18 C17 C16 116.8(3) . . y
C18 C17 C22 121.8(3) . . y
C16 C17 C22 121.3(3) . . y
C17 C18 C19 124.7(3) . . y
C20 C19 C18 117.0(3) . . y
C20 C19 C26 125.8(3) . . y
C18 C19 C26 117.2(3) . . y
O1 C20 C19 123.4(3) . . y
O1 C20 C15 117.7(3) . . y
C19 C20 C15 118.9(3) . . y
N3 C21 C15 112.5(2) . . y
C24A C22 C23B 137.6(10) . . y
C24A C22 C25A 116.8(16) . . y
C23B C22 C25A 60.6(11) . . y
C24A C22 C24B 35.4(17) . . y
C23B C22 C24B 110.9(8) . . y
C25A C22 C24B 132.1(9) . . y
C24A C22 C17 109.7(9) . . y
C23B C22 C17 109.0(5) . . y
C25A C22 C17 113.2(6) . . y
C24B C22 C17 113.7(7) . . y
C24A C22 C25B 72.4(15) . . y
C23B C22 C25B 111.5(8) . . y
C25A C22 C25B 52.2(9) . . y
C24B C22 C25B 104.5(10) . . y
C17 C22 C25B 107.1(5) . . y
C24A C22 C23A 108.8(14) . . y
C23B C22 C23A 43.6(10) . . y
C25A C22 C23A 102.4(12) . . y
C24B C22 C23A 74.0(12) . . y
C17 C22 C23A 104.9(6) . . y
C25B C22 C23A 145.3(8) . . y
C29 C26 C28 108.5(4) . . y
C29 C26 C27 107.7(4) . . y
C28 C26 C27 105.3(4) . . y
C29 C26 C19 109.8(3) . . y
C28 C26 C19 115.0(3) . . y
C27 C26 C19 110.3(3) . . y
O4 Cl1 O3 108.1(3) . . y
O4 Cl1 O6 111.3(2) . . y
O3 Cl1 O6 111.0(3) . . y
O4 Cl1 O5 113.9(3) . . y
O3 Cl1 O5 105.1(3) . . y
O6 Cl1 O5 107.3(2) . . y

loop_
_geom_bond_atom_site_label_1
_geom_bond_atom_site_label_2
_geom_bond_distance
_geom_bond_site_symmetry_2
_geom_bond_publ_flag
Zn1 O2 2.013(2) . y
Zn1 O1 2.025(2) . y
Zn1 N2 2.063(2) . y
Zn1 N3 2.143(2) . y
Zn1 N1 2.203(3) . y
N1 C1 1.335(4) . y
N1 C5 1.358(4) . y
N2 C8 1.355(4) . y
N2 C12 1.363(4) . y
N3 C7 1.479(4) . y
N3 C21 1.489(4) . y
N3 C14 1.498(4) . y
O1 C20 1.361(3) . y
O3 Cl1 1.411(4) . y
O4 Cl1 1.388(4) . y
O5 Cl1 1.419(4) . y
O6 Cl1 1.416(3) . y
C1 C2 1.378(5) . y
C1 C7 1.518(4) . y
C2 C3 1.388(5) . y
C3 C4 1.365(6) . y
C4 C5 1.384(5) . y
C5 C6 1.494(5) . y
C8 C9 1.379(4) . y
C8 C14 1.506(4) . y
C9 C10 1.392(5) . y
C10 C11 1.362(5) . y
C11 C12 1.383(5) . y
C12 C13 1.493(5) . y
C15 C16 1.386(4) . y
C15 C20 1.412(4) . y
C15 C21 1.508(4) . y
C16 C17 1.392(5) . y
C17 C18 1.380(5) . y
C17 C22 1.548(5) . y
C18 C19 1.410(4) . y
C19 C20 1.409(4) . y
C19 C26 1.544(4) . y
C22 C24A 1.41(2) . y
C22 C23B 1.466(10) . y
C22 C25A 1.488(15) . y
C22 C24B 1.501(14) . y
C22 C25B 1.551(11) . y
C22 C23A 1.597(18) . y
C26 C29 1.502(6) . y
C26 C28 1.519(6) . y
C26 C27 1.533(5) . y

loop_
_cod_changelog_entry_id
_cod_changelog_entry_author
_cod_changelog_entry_date
_cod_changelog_entry_text
1 'Vaitkus, Antanas' 2024-11-15T14:40:08+02:00
;
 Removed multiple data items that had the 'Y' placeholder value.
;
